data_4089520
loop_
_publ_author_name
'Schulz, Stephan'
'Heimann, Stefan'
'Kuczkowski, Andreas'
'Bl\"aser, Dieter'
'W\"olper, Christoph'

_publ_contact_author
;
         Prof. Dr. Schulz, Stephan
         Fachbereich Chemie der
         Universit\"at Duisburg-Essen
         Campus Essen, Universit\"atsstr. 7
         D-45141 Essen, Germany
;
_publ_section_title
;
 The Origin of Thermochromic Behavior in Distibines: Still an Open
 Question
;
_journal_issue 11
_journal_name_full Organometallics
_journal_page_first 3391
_journal_paper_doi 10.1021/om4003413
_journal_volume 32
_journal_year 2013
_chemical_formula_moiety 'C8 H20 Sb2'
_chemical_formula_sum 'C8 H20 Sb2'
_chemical_formula_weight 359.74
_space_group_IT_number 14
_space_group_name_Hall '-P 2ybc'
_space_group_name_H-M_alt 'P 1 21/c 1'
_symmetry_cell_setting monoclinic
_symmetry_space_group_name_H-M 'P 1 21/c 1'
_atom_sites_solution_hydrogens geom
_atom_sites_solution_primary direct
_atom_sites_solution_secondary difmap
_audit_creation_method SHELXL-97
_cell_angle_alpha 90.00
_cell_angle_beta 99.452(7)
_cell_angle_gamma 90.00
_cell_formula_units_Z 4
_cell_length_a 6.5444(6)
_cell_length_b 16.0574(18)
_cell_length_c 12.0939(19)
_cell_measurement_reflns_used 3174
_cell_measurement_temperature 193(1)
_cell_measurement_theta_max 28.16
_cell_measurement_theta_min 2.54
_cell_volume 1253.6(3)
_computing_cell_refinement 'BRUKER AXS SMART APEX 2 Vers. 3.0-2009'
_computing_data_collection 'BRUKER AXS SMART APEX 2 Vers. 3.0-2009'
_computing_data_reduction 'BRUKER AXS SMART APEX 2 Vers. 3.0-2009'
_computing_molecular_graphics 'BRUKER AXS SHELXTL (c) 2008 / Vers. 2008/4'
_computing_publication_material 'BRUKER AXS SHELXTL (c) 2008 / Vers. 2008/4'
_computing_structure_refinement 'BRUKER AXS SHELXTL (c) 2008 / Vers. 2008/4'
_computing_structure_solution 'BRUKER AXS SMART APEX 2 Vers. 3.0-2009'
_diffrn_ambient_temperature 193(1)
_diffrn_detector_area_resol_mean 512
_diffrn_measured_fraction_theta_full 0.649
_diffrn_measured_fraction_theta_max 0.611
_diffrn_measurement_device_type
; 
 Siemens SMART three axis goniometer with APEX II area detector system
;
_diffrn_measurement_method
;
 Data collection strategy APEX 2 / COSMO
 with chi = 0 deg, 
;
_diffrn_radiation_monochromator graphite
_diffrn_radiation_source 'fine-focus sealed tube'
_diffrn_radiation_type MoK\a
_diffrn_radiation_wavelength 0.71073
_diffrn_reflns_av_R_equivalents 0.0686
_diffrn_reflns_av_sigmaI/netI 0.1045
_diffrn_reflns_limit_h_max 9
_diffrn_reflns_limit_h_min -9
_diffrn_reflns_limit_k_max 8
_diffrn_reflns_limit_k_min -22
_diffrn_reflns_limit_l_max 10
_diffrn_reflns_limit_l_min -10
_diffrn_reflns_number 4772
_diffrn_reflns_theta_full 27.00
_diffrn_reflns_theta_max 30.42
_diffrn_reflns_theta_min 2.54
_exptl_absorpt_coefficient_mu 4.258
_exptl_absorpt_correction_T_max 0.75
_exptl_absorpt_correction_T_min 0.52
_exptl_absorpt_correction_type multi-scan
_exptl_absorpt_process_details
; 
 BRUKER AXS SMART APEX 2 Vers. 3.0-2009
 R.H. Blessing, Acta Cryst. (1995) A51 33-38 
;
_exptl_crystal_colour yellow
_exptl_crystal_density_diffrn 1.906
_exptl_crystal_density_method 'not measured'
_exptl_crystal_description cylindric
_exptl_crystal_F_000 680
_exptl_crystal_size_max 0.5
_exptl_crystal_size_mid 0.3
_exptl_crystal_size_min 0.3
_refine_diff_density_max 4.042
_refine_diff_density_min -1.217
_refine_diff_density_rms 0.240
_refine_ls_extinction_method none
_refine_ls_goodness_of_fit_ref 0.953
_refine_ls_hydrogen_treatment constr
_refine_ls_matrix_type full
_refine_ls_number_parameters 91
_refine_ls_number_reflns 2322
_refine_ls_number_restraints 0
_refine_ls_restrained_S_all 0.953
_refine_ls_R_factor_all 0.1318
_refine_ls_R_factor_gt 0.0596
_refine_ls_shift/su_max 0.000
_refine_ls_shift/su_mean 0.000
_refine_ls_structure_factor_coef Fsqd
_refine_ls_weighting_details 'calc w=1/[\s^2^(Fo^2^)+(0.0796P)^2^+0.0000P] where P=(Fo^2^+2Fc^2^)/3'
_refine_ls_weighting_scheme calc
_refine_ls_wR_factor_gt 0.1328
_refine_ls_wR_factor_ref 0.1706
_reflns_number_gt 1169
_reflns_number_total 2322
_reflns_threshold_expression >2sigma(I)
_cod_data_source_file om4003413_si_002.cif
_cod_data_source_block aku_1054yel
_cod_original_sg_symbol_H-M P21/c
_cod_database_code 4089520

loop_
_symmetry_equiv_pos_as_xyz
'x, y, z'
'-x, y+1/2, -z+1/2'
'-x, -y, -z'
'x, -y-1/2, z-1/2'

loop_
_atom_site_label
_atom_site_type_symbol
_atom_site_fract_x
_atom_site_fract_y
_atom_site_fract_z
_atom_site_U_iso_or_equiv
_atom_site_adp_type
_atom_site_occupancy
_atom_site_symmetry_multiplicity
_atom_site_calc_flag
_atom_site_refinement_flags
Sb1 Sb 0.20973(11) 0.73923(6) 0.88485(9) 0.0282(3) Uani 1 1 d .
Sb2 Sb 0.64525(11) 0.73734(6) 0.88903(9) 0.0282(3) Uani 1 1 d .
C1 C 0.1379(19) 0.6189(9) 0.7983(16) 0.035(4) Uani 1 1 d .
H1A H 0.1664 0.5736 0.8542 0.043 Uiso 1 1 d R
H1B H -0.0123 0.6176 0.7681 0.043 Uiso 1 1 d R
C2 C 0.262(3) 0.6007(12) 0.6976(18) 0.053(6) Uani 1 1 d .
H2A H 0.2498 0.6484 0.6462 0.080 Uiso 1 1 d R
H2B H 0.2038 0.5510 0.6569 0.080 Uiso 1 1 d R
H2C H 0.4082 0.5910 0.7280 0.080 Uiso 1 1 d R
C3 C 0.142(2) 0.8145(9) 0.7340(16) 0.039(4) Uani 1 1 d .
H3A H 0.2315 0.7967 0.6799 0.046 Uiso 1 1 d R
H3B H -0.0044 0.8054 0.6987 0.046 Uiso 1 1 d R
C4 C 0.175(3) 0.9063(10) 0.760(2) 0.066(7) Uani 1 1 d .
H4A H 0.1070 0.9216 0.8240 0.099 Uiso 1 1 d R
H4B H 0.1161 0.9392 0.6946 0.099 Uiso 1 1 d R
H4C H 0.3240 0.9174 0.7793 0.099 Uiso 1 1 d R
C5 C 0.700(3) 0.6223(10) 0.9823(17) 0.040(5) Uani 1 1 d .
H5A H 0.6755 0.5762 0.9272 0.048 Uiso 1 1 d R
H5B H 0.8498 0.6209 1.0143 0.048 Uiso 1 1 d R
C6 C 0.590(2) 0.6027(10) 1.0702(16) 0.050(6) Uani 1 1 d .
H6A H 0.6259 0.6430 1.1313 0.074 Uiso 1 1 d R
H6B H 0.6278 0.5465 1.0981 0.074 Uiso 1 1 d R
H6C H 0.4410 0.6051 1.0423 0.074 Uiso 1 1 d R
C7 C 0.719(2) 0.8165(9) 1.0346(15) 0.038(4) Uani 1 1 d .
H7A H 0.6324 0.7992 1.0907 0.046 Uiso 1 1 d R
H7B H 0.8655 0.8076 1.0683 0.046 Uiso 1 1 d R
C8 C 0.683(4) 0.9078(12) 1.012(2) 0.065(6) Uani 1 1 d .
H8A H 0.8019 0.9306 0.9819 0.098 Uiso 1 1 d R
H8B H 0.6699 0.9366 1.0821 0.098 Uiso 1 1 d R
H8C H 0.5565 0.9159 0.9575 0.098 Uiso 1 1 d R

loop_
_atom_site_aniso_label
_atom_site_aniso_U_11
_atom_site_aniso_U_22
_atom_site_aniso_U_33
_atom_site_aniso_U_23
_atom_site_aniso_U_13
_atom_site_aniso_U_12
Sb1 0.0200(4) 0.0362(5) 0.0283(9) -0.0002(4) 0.0037(3) 0.0013(3)
Sb2 0.0208(4) 0.0364(5) 0.0275(9) 0.0011(4) 0.0042(3) -0.0001(3)
C1 0.023(6) 0.033(7) 0.053(14) 0.006(7) 0.013(6) -0.001(4)
C2 0.050(10) 0.066(13) 0.044(19) -0.013(10) 0.008(9) 0.000(8)
C3 0.029(6) 0.043(9) 0.043(14) 0.003(7) 0.003(6) -0.004(5)
C4 0.076(13) 0.027(9) 0.10(2) 0.012(10) 0.019(12) 0.016(8)
C5 0.047(9) 0.048(10) 0.028(15) -0.003(8) 0.015(8) 0.005(6)
C6 0.040(8) 0.036(9) 0.07(2) 0.008(8) -0.006(9) 0.007(6)
C7 0.051(9) 0.039(8) 0.020(13) -0.012(7) -0.008(7) -0.005(6)
C8 0.090(15) 0.051(12) 0.049(19) -0.009(10) -0.006(11) 0.008(9)

loop_
_atom_type_symbol
_atom_type_description
_atom_type_scat_dispersion_real
_atom_type_scat_dispersion_imag
_atom_type_scat_source
C C 0.0033 0.0016 'International Tables Vol C Tables 4.2.6.8 and 6.1.1.4'
H H 0.0000 0.0000 'International Tables Vol C Tables 4.2.6.8 and 6.1.1.4'
Sb Sb -0.5866 1.5461 'International Tables Vol C Tables 4.2.6.8 and 6.1.1.4'

loop_
_geom_angle_atom_site_label_1
_geom_angle_atom_site_label_2
_geom_angle_atom_site_label_3
_geom_angle
C3 Sb1 C1 95.1(6)
C3 Sb1 Sb2 95.0(4)
C1 Sb1 Sb2 97.7(3)
C7 Sb2 C5 94.7(7)
C7 Sb2 Sb1 95.5(5)
C5 Sb2 Sb1 95.7(4)
C2 C1 Sb1 115.2(10)
C4 C3 Sb1 111.1(13)
C6 C5 Sb2 121.3(11)
C8 C7 Sb2 114.8(13)

loop_
_geom_bond_atom_site_label_1
_geom_bond_atom_site_label_2
_geom_bond_distance
Sb1 C3 2.172(18)
Sb1 C1 2.210(15)
Sb1 Sb2 2.8425(10)
Sb2 C7 2.161(15)
Sb2 C5 2.164(17)
C1 C2 1.60(3)
C3 C4 1.52(2)
C5 C6 1.41(3)
C7 C8 1.50(2)
